data_4503474
loop_
_publ_author_name
'Liu, Pei-Pei'
'Cheng, Ai-Ling'
'Yue, Qi'
'Liu, Na'
'Sun, Wei-Wei'
'Gao, En-Qing'

_publ_section_title
;
 Cobalt(II) Coordination Networks Dependent upon the Spacer Length of
 Flexible Bis(tetrazole) Ligands
;
_journal_issue 5
_journal_name_full 'Crystal Growth &amp; Design'
_journal_page_first 1668
_journal_paper_doi 10.1021/cg701167e
_journal_volume 8
_journal_year 2008
_chemical_formula_sum 'C14 H20 Co N18 S2'
_chemical_formula_weight 563.53
_chemical_name_systematic
; 
 ? 
;
_space_group_IT_number 2
_symmetry_cell_setting triclinic
_symmetry_space_group_name_Hall '-P 1'
_symmetry_space_group_name_H-M 'P -1'
_atom_sites_solution_hydrogens geom
_atom_sites_solution_primary direct
_atom_sites_solution_secondary difmap
_audit_creation_method SHELXL-97
_cell_angle_alpha 66.93(3)
_cell_angle_beta 83.14(3)
_cell_angle_gamma 78.35(3)
_cell_formula_units_Z 1
_cell_length_a 6.5628(13)
_cell_length_b 9.2726(19)
_cell_length_c 11.037(2)
_cell_measurement_reflns_used 574
_cell_measurement_temperature 293(2)
_cell_measurement_theta_max 24.812
_cell_measurement_theta_min 2.422
_cell_volume 604.6(3)
_computing_cell_refinement 'Bruker SMART'
_computing_data_collection 'Bruker SMART'
_computing_data_reduction 'Bruker SHELXTL'
_computing_molecular_graphics 'Bruker SHELXTL'
_computing_publication_material 'Bruker SHELXTL'
_computing_structure_refinement 'SHELXL-97 (Sheldrick, 1997)'
_computing_structure_solution 'SHELXS-97 (Sheldrick, 1990)'
_diffrn_ambient_temperature 293(2)
_diffrn_measured_fraction_theta_full 0.957
_diffrn_measured_fraction_theta_max 0.957
_diffrn_measurement_device_type 'CCD area detector'
_diffrn_measurement_method 'phi and omega scans'
_diffrn_radiation_monochromator graphite
_diffrn_radiation_source 'fine-focus sealed tube'
_diffrn_radiation_type MoK\a
_diffrn_radiation_wavelength 0.71073
_diffrn_reflns_av_R_equivalents 0.0243
_diffrn_reflns_av_sigmaI/netI 0.0506
_diffrn_reflns_limit_h_max 7
_diffrn_reflns_limit_h_min -7
_diffrn_reflns_limit_k_max 8
_diffrn_reflns_limit_k_min -11
_diffrn_reflns_limit_l_max 13
_diffrn_reflns_limit_l_min -12
_diffrn_reflns_number 2442
_diffrn_reflns_theta_full 25.00
_diffrn_reflns_theta_max 25.00
_diffrn_reflns_theta_min 2.01
_diffrn_standards_decay_% 2.5
_exptl_absorpt_coefficient_mu 0.926
_exptl_absorpt_correction_T_max 0.9131
_exptl_absorpt_correction_T_min 0.8510
_exptl_absorpt_correction_type multi-scan
_exptl_crystal_colour red
_exptl_crystal_density_diffrn 1.548
_exptl_crystal_density_method 'not measured'
_exptl_crystal_description plate
_exptl_crystal_F_000 289
_exptl_crystal_size_max 0.18
_exptl_crystal_size_mid 0.15
_exptl_crystal_size_min 0.10
_refine_diff_density_max 1.272
_refine_diff_density_min -0.389
_refine_diff_density_rms 0.115
_refine_ls_extinction_method none
_refine_ls_goodness_of_fit_ref 1.189
_refine_ls_hydrogen_treatment constr
_refine_ls_matrix_type full
_refine_ls_number_parameters 160
_refine_ls_number_reflns 2031
_refine_ls_number_restraints 0
_refine_ls_restrained_S_all 1.189
_refine_ls_R_factor_all 0.0816
_refine_ls_R_factor_gt 0.0698
_refine_ls_shift/su_max 0.000
_refine_ls_shift/su_mean 0.000
_refine_ls_structure_factor_coef Fsqd
_refine_ls_weighting_details 'calc w=1/[\s^2^(Fo^2^)+(0.0572P)^2^+3.4738P] where P=(Fo^2^+2Fc^2^)/3'
_refine_ls_weighting_scheme calc
_refine_ls_wR_factor_gt 0.1958
_refine_ls_wR_factor_ref 0.2033
_reflns_number_gt 1698
_reflns_number_total 2031
_reflns_threshold_expression >2sigma(I)
_cod_data_source_file cg701167e-file004.cif
_cod_data_source_block 3
_cod_depositor_comments
;
The following automatic conversions were performed:

'_symmetry_cell_setting' value 'Triclinic' changed to 'triclinic'
according to /home/saulius/struct/CIF-dictionaries/cif_core.dic
dictionary named 'cif_core.dic' version 2.4.1 from 2010-06-29.

Automatic conversion script
Id: cif_fix_values 1715 2011-07-08 13:25:40Z adriana 
;
_cod_original_cell_volume 604.6(2)
_cod_original_sg_symbol_H-M P-1
_cod_database_code 4503474

loop_
_symmetry_equiv_pos_as_xyz
'x, y, z'
'-x, -y, -z'

loop_
_atom_site_label
_atom_site_type_symbol
_atom_site_fract_x
_atom_site_fract_y
_atom_site_fract_z
_atom_site_U_iso_or_equiv
_atom_site_adp_type
_atom_site_occupancy
_atom_site_symmetry_multiplicity
_atom_site_calc_flag
_atom_site_refinement_flags
Co1 Co 0.0000 0.0000 0.0000 0.0303(4) Uani 1 2 d S
C1 C 0.0447(12) 0.3493(9) -0.1931(7) 0.0466(18) Uani 1 1 d .
H1A H -0.0173 0.3395 -0.2604 0.056 Uiso 1 1 calc R
C2 C 0.1174(12) 0.6291(9) -0.3108(9) 0.056(2) Uani 1 1 d .
H2A H 0.2481 0.6218 -0.3612 0.067 Uiso 1 1 calc R
H2B H 0.1138 0.7110 -0.2762 0.067 Uiso 1 1 calc R
C3 C -0.0631(13) 0.6774(9) -0.4024(8) 0.053(2) Uani 1 1 d .
H3A H -0.0622 0.5922 -0.4327 0.064 Uiso 1 1 calc R
H3B H -0.0383 0.7707 -0.4791 0.064 Uiso 1 1 calc R
C4 C -0.2809(11) 0.7145(9) -0.3418(7) 0.0427(17) Uani 1 1 d .
H4B H -0.3854 0.7254 -0.4014 0.051 Uiso 1 1 calc R
H4A H -0.3022 0.6267 -0.2597 0.051 Uiso 1 1 calc R
C5 C -0.3076(10) 0.8654(9) -0.3157(7) 0.0402(16) Uani 1 1 d .
H5B H -0.2111 0.8518 -0.2505 0.048 Uiso 1 1 calc R
H5A H -0.2761 0.9519 -0.3963 0.048 Uiso 1 1 calc R
C6 C -0.5967(11) 0.8994(8) -0.1485(7) 0.0384(16) Uani 1 1 d .
H6A H -0.5190 0.8619 -0.0738 0.046 Uiso 1 1 calc R
C7 C -0.3301(10) 0.1862(8) -0.2206(7) 0.0370(15) Uani 1 1 d .
N1 N 0.0800(9) 0.2371(7) -0.0766(6) 0.0415(14) Uani 1 1 d .
N2 N 0.1723(13) 0.3008(9) -0.0127(7) 0.066(2) Uani 1 1 d .
N3 N 0.1954(14) 0.4451(9) -0.0888(8) 0.072(2) Uani 1 1 d .
N4 N 0.1095(9) 0.4770(7) -0.2009(6) 0.0406(14) Uani 1 1 d .
N5 N -0.5236(9) 0.9057(7) -0.2675(5) 0.0359(13) Uani 1 1 d .
N6 N -0.6779(10) 0.9675(8) -0.3502(6) 0.0462(16) Uani 1 1 d .
N7 N -0.8488(9) 0.9957(7) -0.2780(5) 0.0382(13) Uani 1 1 d .
N8 N -0.7949(9) 0.9543(7) -0.1538(5) 0.0372(13) Uani 1 1 d .
N9 N -0.2466(9) 0.0963(7) -0.1262(6) 0.0425(14) Uani 1 1 d .
S1 S -0.4405(3) 0.3136(3) -0.3537(2) 0.0563(6) Uani 1 1 d .

loop_
_atom_site_aniso_label
_atom_site_aniso_U_11
_atom_site_aniso_U_22
_atom_site_aniso_U_33
_atom_site_aniso_U_23
_atom_site_aniso_U_13
_atom_site_aniso_U_12
Co1 0.0289(7) 0.0316(7) 0.0243(7) -0.0062(5) -0.0008(5) -0.0012(5)
C1 0.055(5) 0.047(4) 0.035(4) -0.009(3) -0.002(3) -0.019(4)
C2 0.039(4) 0.035(4) 0.075(6) -0.005(4) 0.008(4) -0.005(3)
C3 0.061(5) 0.040(4) 0.040(4) -0.007(3) 0.013(4) 0.005(4)
C4 0.039(4) 0.042(4) 0.041(4) -0.012(3) -0.003(3) -0.001(3)
C5 0.035(4) 0.047(4) 0.039(4) -0.019(3) 0.005(3) -0.006(3)
C6 0.035(4) 0.043(4) 0.031(4) -0.012(3) -0.002(3) 0.002(3)
C7 0.029(3) 0.039(4) 0.043(4) -0.016(3) -0.001(3) -0.003(3)
N1 0.043(3) 0.037(3) 0.039(3) -0.010(3) -0.003(3) -0.005(3)
N2 0.087(6) 0.053(4) 0.056(4) -0.010(4) -0.026(4) -0.019(4)
N3 0.105(7) 0.052(5) 0.061(5) -0.012(4) -0.028(5) -0.026(4)
N4 0.034(3) 0.034(3) 0.048(4) -0.012(3) -0.002(3) -0.002(2)
N5 0.037(3) 0.039(3) 0.027(3) -0.010(2) 0.000(2) -0.001(2)
N6 0.052(4) 0.054(4) 0.027(3) -0.016(3) -0.005(3) 0.009(3)
N7 0.036(3) 0.046(3) 0.029(3) -0.012(3) -0.011(2) 0.000(3)
N8 0.039(3) 0.036(3) 0.029(3) -0.006(2) -0.005(2) -0.001(2)
N9 0.041(3) 0.044(3) 0.034(3) -0.008(3) -0.002(3) -0.004(3)
S1 0.0575(13) 0.0553(13) 0.0412(11) -0.0055(9) -0.0138(9) 0.0040(10)

loop_
_atom_type_symbol
_atom_type_description
_atom_type_scat_dispersion_real
_atom_type_scat_dispersion_imag
_atom_type_scat_source
C C 0.0033 0.0016 'International Tables Vol C Tables 4.2.6.8 and 6.1.1.4'
H H 0.0000 0.0000 'International Tables Vol C Tables 4.2.6.8 and 6.1.1.4'
N N 0.0061 0.0033 'International Tables Vol C Tables 4.2.6.8 and 6.1.1.4'
S S 0.1246 0.1234 'International Tables Vol C Tables 4.2.6.8 and 6.1.1.4'
Co Co 0.3494 0.9721 'International Tables Vol C Tables 4.2.6.8 and 6.1.1.4'

loop_
_geom_angle_atom_site_label_1
_geom_angle_atom_site_label_2
_geom_angle_atom_site_label_3
_geom_angle
_geom_angle_site_symmetry_1
_geom_angle_site_symmetry_3
N9 Co1 N9 180.0(5) . 2
N9 Co1 N8 90.9(2) . 1_645
N9 Co1 N8 89.1(2) 2 1_645
N9 Co1 N8 89.1(2) . 2_465
N9 Co1 N8 90.9(2) 2 2_465
N8 Co1 N8 180.0 1_645 2_465
N9 Co1 N1 93.1(2) . 2
N9 Co1 N1 86.9(2) 2 2
N8 Co1 N1 92.4(2) 1_645 2
N8 Co1 N1 87.6(2) 2_465 2
N9 Co1 N1 86.9(2) . .
N9 Co1 N1 93.1(2) 2 .
N8 Co1 N1 87.6(2) 1_645 .
N8 Co1 N1 92.4(2) 2_465 .
N1 Co1 N1 180.0(3) 2 .
N4 C1 N1 109.9(7) . .
N4 C1 H1A 125.0 . .
N1 C1 H1A 125.0 . .
N4 C2 C3 112.5(6) . .
N4 C2 H2A 109.1 . .
C3 C2 H2A 109.1 . .
N4 C2 H2B 109.1 . .
C3 C2 H2B 109.1 . .
H2A C2 H2B 107.8 . .
C2 C3 C4 115.7(7) . .
C2 C3 H3A 108.4 . .
C4 C3 H3A 108.4 . .
C2 C3 H3B 108.4 . .
C4 C3 H3B 108.4 . .
H3A C3 H3B 107.4 . .
C5 C4 C3 111.5(6) . .
C5 C4 H4B 109.3 . .
C3 C4 H4B 109.3 . .
C5 C4 H4A 109.3 . .
C3 C4 H4A 109.3 . .
H4B C4 H4A 108.0 . .
N5 C5 C4 110.6(6) . .
N5 C5 H5B 109.5 . .
C4 C5 H5B 109.5 . .
N5 C5 H5A 109.5 . .
C4 C5 H5A 109.5 . .
H5B C5 H5A 108.1 . .
N8 C6 N5 108.5(6) . .
N8 C6 H6A 125.8 . .
N5 C6 H6A 125.8 . .
N9 C7 S1 178.4(7) . .
C1 N1 N2 105.1(6) . .
C1 N1 Co1 127.9(5) . .
N2 N1 Co1 127.0(5) . .
N3 N2 N1 110.2(7) . .
N2 N3 N4 106.7(7) . .
C1 N4 N3 108.0(6) . .
C1 N4 C2 131.2(7) . .
N3 N4 C2 120.5(7) . .
C6 N5 N6 109.2(6) . .
C6 N5 C5 130.1(6) . .
N6 N5 C5 120.6(5) . .
N5 N6 N7 105.9(5) . .
N6 N7 N8 108.5(5) . .
C6 N8 N7 107.8(6) . .
C6 N8 Co1 127.2(5) . 1_465
N7 N8 Co1 124.6(4) . 1_465
C7 N9 Co1 154.5(6) . .

loop_
_geom_bond_atom_site_label_1
_geom_bond_atom_site_label_2
_geom_bond_distance
_geom_bond_site_symmetry_2
Co1 N9 2.083(6) .
Co1 N9 2.083(6) 2
Co1 N8 2.159(6) 1_645
Co1 N8 2.159(6) 2_465
Co1 N1 2.174(6) 2
Co1 N1 2.174(6) .
C1 N4 1.306(9) .
C1 N1 1.310(9) .
C1 H1A 0.9300 .
C2 N4 1.462(9) .
C2 C3 1.530(12) .
C2 H2A 0.9700 .
C2 H2B 0.9700 .
C3 C4 1.537(10) .
C3 H3A 0.9700 .
C3 H3B 0.9700 .
C4 C5 1.508(10) .
C4 H4B 0.9700 .
C4 H4A 0.9700 .
C5 N5 1.481(8) .
C5 H5B 0.9700 .
C5 H5A 0.9700 .
C6 N8 1.297(9) .
C6 N5 1.327(8) .
C6 H6A 0.9300 .
C7 N9 1.162(9) .
C7 S1 1.622(7) .
N1 N2 1.337(9) .
N2 N3 1.299(10) .
N3 N4 1.323(9) .
N5 N6 1.328(8) .
N6 N7 1.338(8) .
N7 N8 1.342(8) .
N8 Co1 2.159(6) 1_465

loop_
_geom_hbond_atom_site_label_D
_geom_hbond_atom_site_label_H
_geom_hbond_atom_site_label_A
_geom_hbond_distance_DH
_geom_hbond_distance_HA
_geom_hbond_distance_DA
_geom_hbond_angle_DHA
_geom_hbond_site_symmetry_A
C6 H6A N2 0.93 2.52 3.298(10) 140.9 2_565
C5 H5A N6 0.97 2.64 3.399(9) 135.7 2_474

loop_
_geom_torsion_atom_site_label_1
_geom_torsion_atom_site_label_2
_geom_torsion_atom_site_label_3
_geom_torsion_atom_site_label_4
_geom_torsion
_geom_torsion_site_symmetry_1
_geom_torsion_site_symmetry_4
N4 C2 C3 C4 66.0(9) . .
C2 C3 C4 C5 68.9(8) . .
C3 C4 C5 N5 175.5(6) . .
N4 C1 N1 N2 -0.7(9) . .
N4 C1 N1 Co1 177.9(5) . .
N9 Co1 N1 C1 -28.3(7) . .
N9 Co1 N1 C1 151.7(7) 2 .
N8 Co1 N1 C1 62.7(7) 1_645 .
N8 Co1 N1 C1 -117.3(7) 2_465 .
N1 Co1 N1 C1 -168(100) 2 .
N9 Co1 N1 N2 150.0(7) . .
N9 Co1 N1 N2 -30.0(7) 2 .
N8 Co1 N1 N2 -119.0(7) 1_645 .
N8 Co1 N1 N2 61.0(7) 2_465 .
N1 Co1 N1 N2 11(100) 2 .
C1 N1 N2 N3 -1.2(10) . .
Co1 N1 N2 N3 -179.8(6) . .
N1 N2 N3 N4 2.5(11) . .
N1 C1 N4 N3 2.3(9) . .
N1 C1 N4 C2 175.8(7) . .
N2 N3 N4 C1 -2.9(10) . .
N2 N3 N4 C2 -177.3(7) . .
C3 C2 N4 C1 33.5(11) . .
C3 C2 N4 N3 -153.7(7) . .
N8 C6 N5 N6 0.7(8) . .
N8 C6 N5 C5 176.6(6) . .
C4 C5 N5 C6 108.9(8) . .
C4 C5 N5 N6 -75.7(8) . .
C6 N5 N6 N7 -1.3(8) . .
C5 N5 N6 N7 -177.6(6) . .
N5 N6 N7 N8 1.4(8) . .
N5 C6 N8 N7 0.2(8) . .
N5 C6 N8 Co1 -172.9(4) . 1_465
N6 N7 N8 C6 -1.0(8) . .
N6 N7 N8 Co1 172.3(5) . 1_465
S1 C7 N9 Co1 7(25) . .
N9 Co1 N9 C7 104(100) 2 .
N8 Co1 N9 C7 -59.6(13) 1_645 .
N8 Co1 N9 C7 120.4(13) 2_465 .
N1 Co1 N9 C7 -152.1(13) 2 .
N1 Co1 N9 C7 27.9(13) . .
